data_2009802
loop_
_publ_author_name
'Ohashi, H.'
'Osawa, T.'
'Sato, A.'

_publ_section_title
;
 NaScSi~2~O~6~
;
_journal_issue 6
_journal_name_full 'Acta Crystallographica Section C'
_journal_page_first 838
_journal_page_last 840
_journal_paper_doi 10.1107/S010827019300962X
_journal_volume 50
_journal_year 1994
_chemical_formula_moiety 'Na1 Sc1 Si2 O6'
_chemical_formula_sum 'Na O6 Sc Si2'
_chemical_formula_weight 220.11
_symmetry_cell_setting monoclinic
_symmetry_space_group_name_Hall '-C 2yc'
_symmetry_space_group_name_H-M 'C 1 2/c 1'
_atom_type_scat_source IntTabIV
_cell_angle_alpha 90.
_cell_angle_beta 107.175(5)
_cell_angle_gamma 90.
_cell_formula_units_Z 4
_cell_length_a 9.8372(10)
_cell_length_b 9.0550(5)
_cell_length_c 5.3488(6)
_cell_measurement_reflns_used 22
_cell_measurement_temperature 298
_cell_measurement_theta_max 31.3
_cell_measurement_theta_min 26.4
_cell_volume 455.20(7)
_diffrn_measurement_device 'Enraf-Nonius CAD-4'
_diffrn_measurement_method \w-2\q
_diffrn_radiation_type MoK\a
_diffrn_radiation_wavelength 0.71073
_diffrn_reflns_limit_h_max 15
_diffrn_reflns_limit_h_min 0
_diffrn_reflns_limit_k_max 14
_diffrn_reflns_limit_k_min 0
_diffrn_reflns_limit_l_max 8
_diffrn_reflns_limit_l_min -8
_diffrn_reflns_number 1047
_diffrn_reflns_theta_max 35
_diffrn_standards_decay_% -1.9
_diffrn_standards_interval_count '100 (orientation)'
_diffrn_standards_interval_time '240 (intensity)'
_diffrn_standards_number 3
_exptl_absorpt_coefficient_mu 2.18
_exptl_absorpt_correction_T_max 0.921
_exptl_absorpt_correction_T_min 0.895
_exptl_absorpt_correction_type integration
_exptl_crystal_colour colorless
_exptl_crystal_density_diffrn 3.21
_exptl_crystal_description prism
_exptl_crystal_size_max 0.08
_exptl_crystal_size_mid 0.05
_exptl_crystal_size_min 0.04
_refine_diff_density_max 0.4
_refine_diff_density_min -0.4
_refine_ls_extinction_coef 1.34E-6
_refine_ls_extinction_method 'isotropic secondary extinction'
_refine_ls_goodness_of_fit_obs 1.3
_refine_ls_number_parameters 48
_refine_ls_number_reflns 895
_refine_ls_R_factor_obs 0.018
_refine_ls_shift/esd_max <0.005
_refine_ls_structure_factor_coef F
_refine_ls_weighting_details 'w = 1/\s^2^(F)'
_refine_ls_weighting_scheme calc
_refine_ls_wR_factor_obs 0.034
_reflns_number_observed 895
_reflns_number_total 1047
_reflns_observed_criterion I>1.5\s(I)
_cod_data_source_file oh1046.cif
_cod_data_source_block oh1046_structure_1_of_1
_cod_depositor_comments
;
The following automatic conversions were performed:

'_refine_ls_weighting_scheme' value '1/\s^2^(F)' was changed to
'calc'. New tag '_refine_ls_weighting_details' was created. The value
of the new tag was set to 'w = 1/\s^2^(F)'.

Automatic conversion script
Id: cif_fix_values 3143 2015-03-26 13:38:13Z robertas 
;
_cod_original_cell_volume 455.21(7)
_cod_original_sg_symbol_H-M 'C 2/c'
_cod_original_formula_sum 'Na1 O6 Sc1 Si2'
_cod_database_code 2009802

loop_
_atom_site_label
_atom_site_fract_x
_atom_site_fract_y
_atom_site_fract_z
_atom_site_U_iso_or_equiv
Na .0 .30360(10) .250 .0166(2)
Sc .0 .89607(4) .250 .00466(6)
Si .29126(4) .08712(4) .24447(7) .00466(7)
O(1) .11820(10) .07810(10) .1458(2) .0060(2)
O(2) .35920(10) .24770(10) .3073(2) .0081(2)
O(3) .35030(10) .00810(10) .0188(2) .0076(2)

loop_
_geom_angle_atom_site_label_1
_geom_angle_atom_site_label_2
_geom_angle_atom_site_label_3
_geom_angle
_geom_angle_publ_flag
Si O(3) Si 140.24(6) yes
Sc O(1) Sc 99.37(4) yes
O(3) O(3) O(3) 173.74(5) yes

loop_
_geom_bond_atom_site_label_1
_geom_bond_atom_site_label_2
_geom_bond_distance
_geom_bond_publ_flag
Si O(1) 1.6280(10) yes
Si O(2) 1.5940(10) yes
Si O(3) 1.6500(10) yes
Si O(3) 1.6520(10) yes
Si Si 3.1051(5) yes
Na O(1) 2.4930(10) yes
Na O(2) 2.4090(10) yes
Na O(3) 2.4600(10) yes
Na O(3) 2.8970(10) yes
Sc O(1) 2.1830(10) yes
Sc O(1) 2.1060(10) yes
Sc O(2) 2.0170(10) yes
Sc Sc 3.2703(3) yes
